data_1525761
loop_
_publ_author_name
'Charushnikova, I.A.'
'Krot, N.N.'
'Starikova, Z.A.'

_publ_section_title
;
 Crystal structure and spectral characteristics of double sodium
 neptunium(IV) sulfate
;
_journal_name_full Radiokhimiya
_journal_page_first 36
_journal_page_last 39
_journal_volume 42
_journal_year 2000
_chemical_formula_sum 'H8 Na10 Np2 O40 S9'
_chemical_name_systematic 'Na10 Np2 (S O4)9 (H2 O)4'
_space_group_IT_number 60
_symmetry_space_group_name_Hall '-P 2n 2ab'
_symmetry_space_group_name_H-M 'P b c n'
_cell_angle_alpha 90
_cell_angle_beta 90
_cell_angle_gamma 90
_cell_formula_units_Z 4
_cell_length_a 27.259
_cell_length_b 6.897
_cell_length_c 17.721
_cell_volume 3331.642
_citation_journal_id_ASTM RADKAU
_cod_data_source_file Charushnikova_RADKAU_2000_510.cif
_cod_data_source_block H8Na10Np2O40S9
_cod_original_cell_volume 3331.643
_cod_database_code 1525761

loop_
_symmetry_equiv_pos_as_xyz
x,y,z
-x+1/2,-y+1/2,z+1/2
x+1/2,-y+1/2,-z
-x,y,-z+1/2
-x,-y,-z
x-1/2,y-1/2,-z-1/2
-x-1/2,y-1/2,z
x,-y,z-1/2

loop_
_atom_site_label
_atom_site_type_symbol
_atom_site_fract_x
_atom_site_fract_y
_atom_site_fract_z
_atom_site_occupancy
_atom_site_U_iso_or_equiv
O2 O-2 -0.0063 0.7798 0.1827 1 0.0
O12 O-2 0.0382 0.3808 0.1158 1 0.0
O5 O-2 0.2148 0.0239 0.3145 1 0.0
O8 O-2 0.1159 0.5683 0.1739 1 0.0
Na1 Na+1 0.0489 0.7174 0.086 1 0.0
S4 S+6 0.0223 0.2217 0.0627 1 0.0
S5 S+6 0.1845 0.1837 0.0283 1 0.0
O20 O-2 0.89 0.3769 0.0062 1 0.0
O7 O-2 0.1317 -0.0922 0.1761 1 0.0
O18 O-2 0.2051 0.3386 -0.0142 1 0.0
Np1 Np+4 0.1015 0.2214 0.1875 1 0.0
O14 O-2 -0.0279 0.1728 0.0757 1 0.0
O11 O-2 0.0555 0.0601 0.0844 1 0.0
O13 O-2 0.0296 0.28 -0.0149 1 0.0
S1 S+6 0 0.8973 0.25 1 0.0
O4 O-2 0.1842 0.2739 0.2326 1 0.0
O1 O-2 0.0427 0.0264 0.2431 1 0.0
O10 O-2 0.1958 0.6895 0.2011 1 0.0
O15 O-2 0.148 0.2617 0.0826 1 0.0
O16 O-2 0.2245 0.1029 0.0726 1 0.0
Na5 Na+1 -0.0187 -0.0918 0.1105 1 0.0
Na3 Na+1 0.2513 0.4417 0.1751 1 0.0
O17 O-2 0.163 0.0473 -0.0178 1 0.0
O6 O-2 0.1963 0.3331 0.3656 1 0.0
O3 O-2 0.1292 0.1379 0.3173 1 0.0
Na2 Na+1 0.2076 0.3155 0.8568 1 0.0
S2 S+6 0.1819 0.1899 0.3108 1 0.0
O19 O-2 0.0546 0.4064 0.2824 1 0.0
S3 S+6 0.1437 0.7188 0.2128 1 0.0
Na4 Na+1 0.197 0.6962 0.0023 1 0.0
O9 O-2 0.1296 0.7194 0.2948 1 0.0
